data_7231851
loop_
_publ_author_name
'wang, tao'
'Huang, Kun'
'Peng, Mengni'
'Li, Xianglin'
'Han, Defang'
'jing, linhai'
'Qin, Dabin'

_publ_section_title
;
 Metal-Organic Frameworks Based on Tetraphenylpyrazine Derived
 Tetracarboxylic Acid for Electrocatalytic Hydrogen Evolution Reaction and
 NACs Sensing
;
_journal_name_full CrystEngComm
_journal_paper_doi 10.1039/C8CE01868E
_journal_year 2018
_chemical_formula_moiety 'C32 H19 Ce N2 O9'
_chemical_formula_sum 'C32 H19 Ce N2 O9'
_chemical_formula_weight 715.61
_space_group_crystal_system triclinic
_space_group_IT_number 2
_space_group_name_Hall '-P 1'
_space_group_name_H-M_alt 'P -1'
_symmetry_space_group_name_Hall '-P 1'
_symmetry_space_group_name_H-M 'P -1'
_atom_sites_solution_hydrogens mixed
_audit_creation_date 2017-04-24
_audit_creation_method
;
Olex2 1.2-beta
(compiled 2016.11.30 svn.r3356 for OlexSys, GUI svn.r5269)
;
_audit_update_record
;
2018-05-29 deposited with the CCDC.
2018-11-21 downloaded from the CCDC.
;
_cell_angle_alpha 96.448(4)
_cell_angle_beta 108.756(7)
_cell_angle_gamma 98.885(7)
_cell_formula_units_Z 2
_cell_length_a 10.124(2)
_cell_length_b 11.220(2)
_cell_length_c 15.330(3)
_cell_measurement_reflns_used 5631
_cell_measurement_temperature 293(2)
_cell_measurement_theta_max 27.54
_cell_measurement_theta_min 2.33
_cell_volume 1604.5(5)
_computing_molecular_graphics 'Olex2 (Dolomanov et al., 2009)'
_computing_publication_material 'Olex2 (Dolomanov et al., 2009)'
_computing_structure_refinement 'ShelXL (Sheldrick, 2015)'
_diffrn_ambient_temperature 293.15
_diffrn_measured_fraction_theta_full 0.999
_diffrn_measured_fraction_theta_max 0.996
_diffrn_measurement_device_type 'Bruker APEX-II CCD'
_diffrn_radiation_type MoK\a
_diffrn_radiation_wavelength 0.71073
_diffrn_reflns_av_R_equivalents 0.0348
_diffrn_reflns_av_unetI/netI 0.0165
_diffrn_reflns_Laue_measured_fraction_full 0.999
_diffrn_reflns_Laue_measured_fraction_max 0.996
_diffrn_reflns_limit_h_max 12
_diffrn_reflns_limit_h_min -12
_diffrn_reflns_limit_k_max 14
_diffrn_reflns_limit_k_min -14
_diffrn_reflns_limit_l_max 19
_diffrn_reflns_limit_l_min -19
_diffrn_reflns_number 72131
_diffrn_reflns_point_group_measured_fraction_full 0.999
_diffrn_reflns_point_group_measured_fraction_max 0.996
_diffrn_reflns_theta_full 25.242
_diffrn_reflns_theta_max 26.439
_diffrn_reflns_theta_min 2.142
_exptl_absorpt_coefficient_mu 1.472
_exptl_absorpt_correction_T_max 0.3108
_exptl_absorpt_correction_T_min 0.2133
_exptl_absorpt_correction_type multi-scan
_exptl_crystal_colour colorless
_exptl_crystal_density_diffrn 1.481
_exptl_crystal_density_method 'not measured'
_exptl_crystal_description block
_exptl_crystal_F_000 710
_exptl_crystal_size_max 0.31
_exptl_crystal_size_mid 0.25
_exptl_crystal_size_min 0.21
_refine_diff_density_max 0.426
_refine_diff_density_min -0.628
_refine_diff_density_rms 0.122
_refine_ls_extinction_method none
_refine_ls_goodness_of_fit_ref 1.226
_refine_ls_hydrogen_treatment constr
_refine_ls_matrix_type full
_refine_ls_number_parameters 399
_refine_ls_number_reflns 6585
_refine_ls_number_restraints 0
_refine_ls_restrained_S_all 1.226
_refine_ls_R_factor_all 0.0245
_refine_ls_R_factor_gt 0.0220
_refine_ls_shift/su_max 0.001
_refine_ls_shift/su_mean 0.000
_refine_ls_structure_factor_coef Fsqd
_refine_ls_weighting_details 'w=1/[\s^2^(Fo^2^)+(0.0383P)^2^+1.4672P] where P=(Fo^2^+2Fc^2^)/3'
_refine_ls_weighting_scheme calc
_refine_ls_wR_factor_gt 0.0731
_refine_ls_wR_factor_ref 0.0742
_reflns_Friedel_coverage 0.000
_reflns_number_gt 6146
_reflns_number_total 6585
_reflns_threshold_expression 'I > 2\s(I)'
_cod_data_source_file c8ce01868e2.cif
_cod_data_source_block mo_20161103ce_0m-auto_sq
_cod_original_cell_volume 1604.4(6)
_cod_database_code 7231851
_shelx_space_group_comment
;
The symmetry employed for this shelxl refinement is uniquely defined
by the following loop, which should always be used as a source of
symmetry information in preference to the above space-group names.
They are only intended as comments.
;
_olex2_refinement_description
;
1. Fixed Uiso
 At 1.2 times of:
  All C(H) groups
 At 1.5 times of:
  All O(H) groups, All O(H,H) groups
2.a Rotating group:
 O3(H3A,H3B)
2.b Aromatic/amide H refined with riding coordinates:
 C3(H3), C4(H4), C9(H9), C10(H10), C13(H13), C14(H14), C15(H15), C16(H16),
 C19(H19), C20(H20), C25(H25), C26(H26), C29(H29), C30(H30), C31(H31), C32(H32)
2.c Idealised tetrahedral OH refined as rotating group:
 O8(H8)
;
_shelx_shelxl_version_number 2014/7
_olex2_submission_special_instructions 'No special instructions were received'

loop_
_space_group_symop_operation_xyz
'x, y, z'
'-x, -y, -z'

loop_
_atom_site_label
_atom_site_type_symbol
_atom_site_fract_x
_atom_site_fract_y
_atom_site_fract_z
_atom_site_U_iso_or_equiv
_atom_site_adp_type
_atom_site_occupancy
_atom_site_site_symmetry_order
_atom_site_calc_flag
_atom_site_refinement_flags_posn
Ce1 Ce 0.69937(2) 0.46827(2) 0.51079(2) 0.01810(6) Uani 1 1 d .
O1 O 0.9162(2) 0.3983(2) 0.60794(16) 0.0355(5) Uani 1 1 d .
O2 O 0.7330(3) 0.2467(2) 0.53319(15) 0.0366(5) Uani 1 1 d .
O3 O 0.9032(3) 0.6170(2) 0.49833(19) 0.0462(6) Uani 1 1 d .
H3A H 0.8792 0.6875 0.4893 0.069 Uiso 1 1 d GR
H3B H 0.9273 0.5886 0.4514 0.069 Uiso 1 1 d GR
O4 O 0.4442(2) 0.36999(17) 0.44422(13) 0.0245(4) Uani 1 1 d .
O5 O 0.2219(2) 0.3543(2) 0.35317(16) 0.0390(6) Uani 1 1 d .
O6 O 0.6179(2) 0.4027(2) -0.36156(15) 0.0330(5) Uani 1 1 d .
O7 O 0.4035(2) 0.4361(2) -0.36925(14) 0.0303(5) Uani 1 1 d .
O8 O 0.7151(3) 0.4751(3) 1.25771(18) 0.0534(7) Uani 1 1 d .
H8 H 0.6816 0.5134 1.2913 0.080 Uiso 1 1 calc GR
O9 O 0.7677(3) 0.3714(2) 1.37621(15) 0.0362(5) Uani 1 1 d .
N1 N 0.9523(3) 0.1037(2) 0.98379(16) 0.0243(5) Uani 1 1 d .
N2 N 0.4597(3) 0.1121(2) 0.00137(17) 0.0261(5) Uani 1 1 d .
C1 C 0.8469(3) 0.2901(3) 0.6011(2) 0.0286(6) Uani 1 1 d .
C2 C 0.8968(3) 0.2200(3) 0.6787(2) 0.0268(6) Uani 1 1 d .
C3 C 0.8273(4) 0.1008(3) 0.6716(2) 0.0351(7) Uani 1 1 d .
H3 H 0.7566 0.0611 0.6158 0.042 Uiso 1 1 calc R
C4 C 0.8632(4) 0.0405(3) 0.7478(2) 0.0341(7) Uani 1 1 d .
H4 H 0.8181 -0.0402 0.7421 0.041 Uiso 1 1 calc R
C5 C 0.9660(3) 0.0998(3) 0.83216(19) 0.0235(6) Uani 1 1 d .
C6 C 0.9895(3) 0.0421(3) 0.91871(19) 0.0239(6) Uani 1 1 d .
C7 C 0.9600(3) 0.0663(3) 1.06520(19) 0.0245(6) Uani 1 1 d .
C8 C 0.9124(3) 0.1463(3) 1.1287(2) 0.0268(6) Uani 1 1 d .
C9 C 0.8841(4) 0.1137(3) 1.2070(2) 0.0346(7) Uani 1 1 d .
H9 H 0.8944 0.0367 1.2219 0.042 Uiso 1 1 calc R
C10 C 0.8415(4) 0.1929(3) 1.2625(2) 0.0359(7) Uani 1 1 d .
H10 H 0.8272 0.1705 1.3159 0.043 Uiso 1 1 calc R
C11 C 0.8196(4) 0.3054(3) 1.2397(2) 0.0317(7) Uani 1 1 d .
C12 C 0.7659(4) 0.3865(3) 1.2980(2) 0.0320(7) Uani 1 1 d .
C13 C 0.8464(5) 0.3400(3) 1.1616(3) 0.0531(11) Uani 1 1 d .
H13 H 0.8321 0.4158 1.1458 0.064 Uiso 1 1 calc R
C14 C 0.8940(5) 0.2628(3) 1.1077(3) 0.0502(10) Uani 1 1 d .
H14 H 0.9142 0.2878 1.0567 0.060 Uiso 1 1 calc R
C15 C 1.0358(4) 0.2186(3) 0.8385(2) 0.0345(7) Uani 1 1 d .
H15 H 1.1046 0.2593 0.8947 0.041 Uiso 1 1 calc R
C16 C 1.0037(4) 0.2770(3) 0.7616(2) 0.0341(7) Uani 1 1 d .
H16 H 1.0544 0.3552 0.7657 0.041 Uiso 1 1 calc R
C17 C 0.3420(3) 0.3293(3) 0.3663(2) 0.0250(6) Uani 1 1 d .
C18 C 0.3704(3) 0.2529(3) 0.29071(19) 0.0238(6) Uani 1 1 d .
C19 C 0.4688(3) 0.1777(3) 0.3121(2) 0.0272(6) Uani 1 1 d .
H19 H 0.5186 0.1751 0.3742 0.033 Uiso 1 1 calc R
C20 C 0.4933(3) 0.1063(3) 0.2412(2) 0.0264(6) Uani 1 1 d .
H20 H 0.5571 0.0540 0.2562 0.032 Uiso 1 1 calc R
C21 C 0.4233(3) 0.1122(2) 0.14756(19) 0.0236(6) Uani 1 1 d .
C22 C 0.4595(3) 0.0486(3) 0.07037(19) 0.0234(6) Uani 1 1 d .
C23 C 0.5008(3) 0.0664(3) -0.06761(19) 0.0235(6) Uani 1 1 d .
C24 C 0.5041(3) 0.1486(3) -0.13784(19) 0.0236(6) Uani 1 1 d .
C25 C 0.6307(3) 0.1920(3) -0.1521(2) 0.0304(7) Uani 1 1 d .
H25 H 0.7141 0.1682 -0.1192 0.036 Uiso 1 1 calc R
C26 C 0.6322(3) 0.2705(3) -0.2154(2) 0.0305(7) Uani 1 1 d .
H26 H 0.7171 0.2995 -0.2245 0.037 Uiso 1 1 calc R
C27 C 0.5083(3) 0.3066(3) -0.26552(19) 0.0236(6) Uani 1 1 d .
C28 C 0.5115(3) 0.3878(3) -0.33685(19) 0.0240(6) Uani 1 1 d .
C29 C 0.3827(3) 0.2640(3) -0.2506(2) 0.0318(7) Uani 1 1 d .
H29 H 0.2990 0.2870 -0.2840 0.038 Uiso 1 1 calc R
C30 C 0.3816(3) 0.1874(3) -0.1861(2) 0.0330(7) Uani 1 1 d .
H30 H 0.2976 0.1615 -0.1749 0.040 Uiso 1 1 calc R
C31 C 0.3253(3) 0.1893(3) 0.1266(2) 0.0288(6) Uani 1 1 d .
H31 H 0.2791 0.1952 0.0645 0.035 Uiso 1 1 calc R
C32 C 0.2962(3) 0.2568(3) 0.1968(2) 0.0285(6) Uani 1 1 d .
H32 H 0.2276 0.3047 0.1819 0.034 Uiso 1 1 calc R

loop_
_atom_site_aniso_label
_atom_site_aniso_U_11
_atom_site_aniso_U_22
_atom_site_aniso_U_33
_atom_site_aniso_U_23
_atom_site_aniso_U_13
_atom_site_aniso_U_12
Ce1 0.02382(9) 0.02162(9) 0.01620(9) 0.00830(6) 0.01186(6) 0.01163(6)
O1 0.0337(12) 0.0400(13) 0.0439(13) 0.0257(10) 0.0182(10) 0.0159(10)
O2 0.0491(14) 0.0352(12) 0.0251(11) 0.0129(9) 0.0065(10) 0.0160(10)
O3 0.0480(15) 0.0438(14) 0.0578(16) 0.0124(12) 0.0337(13) 0.0055(12)
O4 0.0318(11) 0.0216(9) 0.0199(9) 0.0016(8) 0.0090(8) 0.0066(8)
O5 0.0279(11) 0.0494(14) 0.0360(12) -0.0125(10) 0.0125(10) 0.0086(10)
O6 0.0380(12) 0.0475(13) 0.0303(11) 0.0255(10) 0.0229(10) 0.0201(10)
O7 0.0418(12) 0.0382(12) 0.0295(11) 0.0226(9) 0.0230(9) 0.0266(10)
O8 0.094(2) 0.0572(16) 0.0445(15) 0.0281(13) 0.0480(15) 0.0530(16)
O9 0.0597(15) 0.0400(12) 0.0265(11) 0.0133(9) 0.0272(11) 0.0288(11)
N1 0.0314(12) 0.0279(12) 0.0183(11) 0.0066(9) 0.0112(10) 0.0126(10)
N2 0.0393(14) 0.0252(12) 0.0229(12) 0.0101(10) 0.0180(11) 0.0136(10)
C1 0.0360(16) 0.0342(16) 0.0285(15) 0.0154(13) 0.0189(13) 0.0206(13)
C2 0.0338(15) 0.0308(15) 0.0243(14) 0.0123(12) 0.0146(12) 0.0156(12)
C3 0.0440(18) 0.0344(17) 0.0220(15) 0.0085(13) 0.0038(13) 0.0071(14)
C4 0.0440(18) 0.0265(15) 0.0297(16) 0.0112(12) 0.0097(14) 0.0035(13)
C5 0.0292(14) 0.0264(14) 0.0215(13) 0.0083(11) 0.0128(11) 0.0138(11)
C6 0.0267(14) 0.0261(14) 0.0208(13) 0.0057(11) 0.0084(11) 0.0093(11)
C7 0.0271(14) 0.0281(14) 0.0209(13) 0.0059(11) 0.0091(11) 0.0105(12)
C8 0.0329(15) 0.0292(15) 0.0232(14) 0.0056(11) 0.0121(12) 0.0142(12)
C9 0.0497(19) 0.0277(15) 0.0399(18) 0.0145(13) 0.0253(15) 0.0190(14)
C10 0.054(2) 0.0395(18) 0.0315(16) 0.0163(14) 0.0285(15) 0.0222(16)
C11 0.0440(18) 0.0317(16) 0.0288(15) 0.0073(12) 0.0199(14) 0.0176(14)
C12 0.0431(18) 0.0316(16) 0.0303(16) 0.0095(13) 0.0196(14) 0.0158(14)
C13 0.103(3) 0.040(2) 0.047(2) 0.0210(17) 0.050(2) 0.041(2)
C14 0.095(3) 0.044(2) 0.0391(19) 0.0213(16) 0.045(2) 0.039(2)
C15 0.0400(18) 0.0316(16) 0.0271(16) 0.0084(13) 0.0042(13) 0.0072(14)
C16 0.0396(18) 0.0281(16) 0.0356(17) 0.0131(13) 0.0124(14) 0.0053(13)
C17 0.0306(15) 0.0209(13) 0.0251(14) 0.0011(11) 0.0141(12) 0.0028(11)
C18 0.0274(14) 0.0219(13) 0.0243(14) 0.0018(11) 0.0131(11) 0.0035(11)
C19 0.0347(16) 0.0282(15) 0.0199(13) 0.0035(11) 0.0098(12) 0.0096(12)
C20 0.0354(16) 0.0264(14) 0.0230(14) 0.0069(11) 0.0128(12) 0.0144(12)
C21 0.0332(15) 0.0218(13) 0.0219(13) 0.0070(11) 0.0154(12) 0.0085(11)
C22 0.0330(15) 0.0238(14) 0.0198(13) 0.0085(11) 0.0142(11) 0.0106(11)
C23 0.0350(15) 0.0233(13) 0.0204(13) 0.0096(11) 0.0162(12) 0.0112(12)
C24 0.0361(15) 0.0225(13) 0.0211(13) 0.0100(11) 0.0163(12) 0.0137(12)
C25 0.0334(16) 0.0386(17) 0.0314(16) 0.0214(13) 0.0167(13) 0.0202(13)
C26 0.0315(16) 0.0402(17) 0.0339(16) 0.0209(14) 0.0211(13) 0.0166(13)
C27 0.0336(15) 0.0263(14) 0.0217(13) 0.0133(11) 0.0169(12) 0.0149(12)
C28 0.0356(15) 0.0259(14) 0.0191(13) 0.0097(11) 0.0159(12) 0.0130(12)
C29 0.0302(15) 0.0372(17) 0.0387(17) 0.0223(14) 0.0165(13) 0.0167(13)
C30 0.0336(16) 0.0386(17) 0.0420(18) 0.0236(14) 0.0241(14) 0.0156(14)
C31 0.0374(16) 0.0328(16) 0.0205(14) 0.0080(12) 0.0110(12) 0.0155(13)
C32 0.0317(15) 0.0301(15) 0.0270(15) 0.0049(12) 0.0106(12) 0.0152(12)

loop_
_atom_type_symbol
_atom_type_description
_atom_type_scat_dispersion_real
_atom_type_scat_dispersion_imag
_atom_type_scat_source
C C 0.0033 0.0016 'International Tables Vol C Tables 4.2.6.8 and 6.1.1.4'
H H 0.0000 0.0000 'International Tables Vol C Tables 4.2.6.8 and 6.1.1.4'
Ce Ce -0.2486 2.6331 'International Tables Vol C Tables 4.2.6.8 and 6.1.1.4'
N N 0.0061 0.0033 'International Tables Vol C Tables 4.2.6.8 and 6.1.1.4'
O O 0.0106 0.0060 'International Tables Vol C Tables 4.2.6.8 and 6.1.1.4'

loop_
_geom_angle_atom_site_label_1
_geom_angle_atom_site_label_2
_geom_angle_atom_site_label_3
_geom_angle
_geom_angle_site_symmetry_1
_geom_angle_site_symmetry_3
O1 Ce1 Ce1 146.15(5) . 2_666
O1 Ce1 O2 50.96(7) . .
O1 Ce1 O4 131.24(7) . 2_666
O1 Ce1 O5 83.60(8) . 2_666
O1 Ce1 O7 144.81(7) . 2_665
O1 Ce1 O9 82.20(8) . 1_554
O1 Ce1 C1 26.24(8) . .
O1 Ce1 C17 106.06(8) . 2_666
O2 Ce1 Ce1 114.67(6) . 2_666
O2 Ce1 O4 138.86(7) . 2_666
O2 Ce1 C1 25.87(8) . .
O2 Ce1 C17 131.93(8) . 2_666
O3 Ce1 Ce1 126.78(6) . 2_666
O3 Ce1 O1 76.60(8) . .
O3 Ce1 O2 118.51(8) . .
O3 Ce1 O4 98.11(8) . 2_666
O3 Ce1 O5 71.35(8) . 2_666
O3 Ce1 O7 73.64(8) . 2_665
O3 Ce1 O9 72.40(8) . 1_554
O3 Ce1 C1 101.06(9) . .
O3 Ce1 C17 87.14(8) . 2_666
O4 Ce1 Ce1 38.06(4) . 2_666
O4 Ce1 Ce1 34.97(4) 2_666 2_666
O4 Ce1 O1 132.61(7) . .
O4 Ce1 O2 83.47(7) . .
O4 Ce1 O3 147.95(8) . .
O4 Ce1 O4 73.03(7) . 2_666
O4 Ce1 O5 118.27(7) . 2_666
O4 Ce1 O6 70.83(7) . 1_556
O4 Ce1 O7 74.33(7) . 2_665
O4 Ce1 O9 96.04(7) . 1_554
O4 Ce1 C1 106.49(8) . .
O4 Ce1 C1 135.97(7) 2_666 .
O4 Ce1 C17 25.72(7) 2_666 2_666
O4 Ce1 C17 94.64(7) . 2_666
O5 Ce1 Ce1 82.53(5) 2_666 2_666
O5 Ce1 O2 122.62(8) 2_666 .
O5 Ce1 O4 50.06(7) 2_666 2_666
O5 Ce1 O9 143.21(8) 2_666 1_554
O5 Ce1 C1 100.29(9) 2_666 .
O5 Ce1 C17 24.84(8) 2_666 2_666
O6 Ce1 Ce1 66.75(5) 1_556 2_666
O6 Ce1 O1 79.55(7) 1_556 .
O6 Ce1 O2 68.40(7) 1_556 .
O6 Ce1 O3 136.91(8) 1_556 .
O6 Ce1 O4 72.11(7) 1_556 2_666
O6 Ce1 O5 70.75(8) 1_556 2_666
O6 Ce1 O7 135.57(7) 1_556 2_665
O6 Ce1 O9 138.44(7) 1_556 1_554
O6 Ce1 C1 66.79(7) 1_556 .
O6 Ce1 C17 65.78(8) 1_556 2_666
O7 Ce1 Ce1 68.82(5) 2_665 2_666
O7 Ce1 O2 133.44(7) 2_665 .
O7 Ce1 O4 71.97(6) 2_665 2_666
O7 Ce1 O5 103.93(8) 2_665 2_666
O7 Ce1 O9 71.26(7) 2_665 1_554
O7 Ce1 C1 151.76(7) 2_665 .
O7 Ce1 C17 90.88(8) 2_665 2_666
O9 Ce1 Ce1 125.41(6) 1_554 2_666
O9 Ce1 O2 71.06(7) 1_554 .
O9 Ce1 O4 143.22(6) 1_554 2_666
O9 Ce1 C1 80.65(8) 1_554 .
O9 Ce1 C17 155.75(8) 1_554 2_666
C1 Ce1 Ce1 129.31(6) . 2_666
C1 Ce1 C17 116.87(8) . 2_666
C17 Ce1 Ce1 57.84(6) 2_666 2_666
C1 O1 Ce1 93.31(18) . .
C1 O2 Ce1 89.74(18) . .
Ce1 O3 H3A 110.7 . .
Ce1 O3 H3B 110.5 . .
H3A O3 H3B 108.3 . .
Ce1 O4 Ce1 106.97(7) . 2_666
C17 O4 Ce1 90.18(16) . 2_666
C17 O4 Ce1 142.31(18) . .
C17 O5 Ce1 96.45(17) . 2_666
C28 O6 Ce1 142.16(19) . 1_554
C28 O7 Ce1 136.34(17) . 2_665
C12 O8 H8 109.5 . .
C12 O9 Ce1 140.0(2) . 1_556
C6 N1 C7 122.7(2) . .
C23 N2 C22 119.3(2) . .
O1 C1 Ce1 60.46(15) . .
O1 C1 C2 118.8(3) . .
O2 C1 Ce1 64.40(15) . .
O2 C1 O1 120.5(3) . .
O2 C1 C2 120.5(3) . .
C2 C1 Ce1 154.56(19) . .
C3 C2 C1 120.1(3) . .
C16 C2 C1 120.3(3) . .
C16 C2 C3 119.3(3) . .
C2 C3 H3 120.0 . .
C2 C3 C4 120.1(3) . .
C4 C3 H3 120.0 . .
C3 C4 H4 119.7 . .
C5 C4 C3 120.5(3) . .
C5 C4 H4 119.7 . .
C4 C5 C6 120.6(3) . .
C15 C5 C4 119.0(3) . .
C15 C5 C6 120.0(3) . .
N1 C6 C5 112.8(2) . .
N1 C6 C7 119.6(3) . 2_757
C7 C6 C5 127.6(2) 2_757 .
N1 C7 C6 117.7(3) . 2_757
N1 C7 C8 115.0(2) . .
C6 C7 C8 127.3(3) 2_757 .
C9 C8 C7 124.7(3) . .
C9 C8 C14 117.8(3) . .
C14 C8 C7 117.5(3) . .
C8 C9 H9 119.4 . .
C10 C9 C8 121.3(3) . .
C10 C9 H9 119.4 . .
C9 C10 H10 119.7 . .
C9 C10 C11 120.5(3) . .
C11 C10 H10 119.7 . .
C10 C11 C12 119.4(3) . .
C10 C11 C13 119.3(3) . .
C13 C11 C12 121.3(3) . .
O8 C12 C11 113.9(3) . .
O9 C12 O8 123.1(3) . .
O9 C12 C11 123.0(3) . .
C11 C13 H13 119.8 . .
C14 C13 C11 120.5(3) . .
C14 C13 H13 119.8 . .
C8 C14 H14 119.7 . .
C13 C14 C8 120.7(3) . .
C13 C14 H14 119.7 . .
C5 C15 H15 119.8 . .
C16 C15 C5 120.4(3) . .
C16 C15 H15 119.8 . .
C2 C16 C15 120.5(3) . .
C2 C16 H16 119.7 . .
C15 C16 H16 119.7 . .
O4 C17 Ce1 64.10(14) . 2_666
O4 C17 C18 118.5(3) . .
O5 C17 Ce1 58.71(15) . 2_666
O5 C17 O4 120.9(3) . .
O5 C17 C18 120.6(3) . .
C18 C17 Ce1 165.11(19) . 2_666
C19 C18 C17 120.9(3) . .
C19 C18 C32 119.5(3) . .
C32 C18 C17 119.6(3) . .
C18 C19 H19 119.8 . .
C20 C19 C18 120.3(3) . .
C20 C19 H19 119.8 . .
C19 C20 H20 119.7 . .
C19 C20 C21 120.6(3) . .
C21 C20 H20 119.7 . .
C20 C21 C22 122.1(3) . .
C20 C21 C31 118.7(3) . .
C31 C21 C22 119.0(2) . .
N2 C22 C21 114.9(2) . .
N2 C22 C23 119.5(2) . 2_655
C23 C22 C21 125.5(2) 2_655 .
N2 C23 C22 121.2(2) . 2_655
N2 C23 C24 114.4(2) . .
C22 C23 C24 124.4(2) 2_655 .
C25 C24 C23 120.8(3) . .
C30 C24 C23 119.9(3) . .
C30 C24 C25 119.1(3) . .
C24 C25 H25 120.0 . .
C26 C25 C24 119.9(3) . .
C26 C25 H25 120.0 . .
C25 C26 H26 119.6 . .
C25 C26 C27 120.8(3) . .
C27 C26 H26 119.6 . .
C26 C27 C28 119.7(3) . .
C29 C27 C26 119.1(3) . .
C29 C27 C28 121.1(3) . .
O6 C28 O7 124.0(2) . .
O6 C28 C27 118.4(2) . .
O7 C28 C27 117.6(2) . .
C27 C29 H29 119.9 . .
C30 C29 C27 120.1(3) . .
C30 C29 H29 119.9 . .
C24 C30 H30 119.6 . .
C29 C30 C24 120.9(3) . .
C29 C30 H30 119.6 . .
C21 C31 H31 119.6 . .
C32 C31 C21 120.9(3) . .
C32 C31 H31 119.6 . .
C18 C32 H32 120.0 . .
C31 C32 C18 119.9(3) . .
C31 C32 H32 120.0 . .

loop_
_geom_bond_atom_site_label_1
_geom_bond_atom_site_label_2
_geom_bond_distance
_geom_bond_site_symmetry_2
Ce1 Ce1 4.1224(10) 2_666
Ce1 O1 2.518(2) .
Ce1 O2 2.606(2) .
Ce1 O3 2.518(2) .
Ce1 O4 2.657(2) 2_666
Ce1 O4 2.470(2) .
Ce1 O5 2.541(2) 2_666
Ce1 O6 2.4954(19) 1_556
Ce1 O7 2.5220(19) 2_665
Ce1 O9 2.562(2) 1_554
Ce1 C1 2.890(3) .
Ce1 C17 2.954(3) 2_666
O1 C1 1.280(4) .
O2 C1 1.261(4) .
O3 H3A 0.8752 .
O3 H3B 0.8750 .
O4 Ce1 2.657(2) 2_666
O4 C17 1.282(3) .
O5 Ce1 2.541(2) 2_666
O5 C17 1.249(4) .
O6 Ce1 2.4954(19) 1_554
O6 C28 1.246(3) .
O7 Ce1 2.5219(19) 2_665
O7 C28 1.276(3) .
O8 H8 0.8200 .
O8 C12 1.314(4) .
O9 Ce1 2.562(2) 1_556
O9 C12 1.224(4) .
N1 C6 1.335(4) .
N1 C7 1.343(4) .
N2 C22 1.340(4) .
N2 C23 1.335(4) .
C1 C2 1.496(4) .
C2 C3 1.387(4) .
C2 C16 1.383(5) .
C3 H3 0.9300 .
C3 C4 1.391(4) .
C4 H4 0.9300 .
C4 C5 1.387(4) .
C5 C6 1.507(4) .
C5 C15 1.386(4) .
C6 C7 1.407(4) 2_757
C7 C6 1.407(4) 2_757
C7 C8 1.493(4) .
C8 C9 1.394(4) .
C8 C14 1.406(5) .
C9 H9 0.9300 .
C9 C10 1.373(4) .
C10 H10 0.9300 .
C10 C11 1.379(4) .
C11 C12 1.485(4) .
C11 C13 1.392(5) .
C13 H13 0.9300 .
C13 C14 1.374(5) .
C14 H14 0.9300 .
C15 H15 0.9300 .
C15 C16 1.385(4) .
C16 H16 0.9300 .
C17 Ce1 2.954(3) 2_666
C17 C18 1.492(4) .
C18 C19 1.387(4) .
C18 C32 1.402(4) .
C19 H19 0.9300 .
C19 C20 1.387(4) .
C20 H20 0.9300 .
C20 C21 1.396(4) .
C21 C22 1.488(4) .
C21 C31 1.400(4) .
C22 C23 1.409(4) 2_655
C23 C22 1.409(4) 2_655
C23 C24 1.499(4) .
C24 C25 1.392(4) .
C24 C30 1.387(4) .
C25 H25 0.9300 .
C25 C26 1.383(4) .
C26 H26 0.9300 .
C26 C27 1.391(4) .
C27 C28 1.505(4) .
C27 C29 1.386(4) .
C29 H29 0.9300 .
C29 C30 1.383(4) .
C30 H30 0.9300 .
C31 H31 0.9300 .
C31 C32 1.381(4) .
C32 H32 0.9300 .

loop_
_geom_torsion_atom_site_label_1
_geom_torsion_atom_site_label_2
_geom_torsion_atom_site_label_3
_geom_torsion_atom_site_label_4
_geom_torsion
_geom_torsion_site_symmetry_1
_geom_torsion_site_symmetry_4
Ce1 O1 C1 O2 24.3(3) . .
Ce1 O1 C1 C2 -150.8(2) . .
Ce1 O2 C1 O1 -23.4(3) . .
Ce1 O2 C1 C2 151.6(2) . .
Ce1 O4 C17 Ce1 -118.8(3) . 2_666
Ce1 O4 C17 O5 -134.2(3) . .
Ce1 O4 C17 O5 -15.4(3) 2_666 .
Ce1 O4 C17 C18 44.7(4) . .
Ce1 O4 C17 C18 163.5(2) 2_666 .
Ce1 O5 C17 O4 16.2(3) 2_666 .
Ce1 O5 C17 C18 -162.6(2) 2_666 .
Ce1 O6 C28 O7 -18.6(5) 1_554 .
Ce1 O6 C28 C27 160.4(2) 1_554 .
Ce1 O7 C28 O6 18.0(5) 2_665 .
Ce1 O7 C28 C27 -161.1(2) 2_665 .
Ce1 O9 C12 O8 -1.2(6) 1_556 .
Ce1 O9 C12 C11 179.5(2) 1_556 .
Ce1 C1 C2 C3 101.4(5) . .
Ce1 C1 C2 C16 -72.5(6) . .
Ce1 C17 C18 C19 127.8(7) 2_666 .
Ce1 C17 C18 C32 -52.4(9) 2_666 .
O1 C1 C2 C3 -177.4(3) . .
O1 C1 C2 C16 8.6(4) . .
O2 C1 C2 C3 7.5(4) . .
O2 C1 C2 C16 -166.5(3) . .
O4 C17 C18 C19 31.7(4) . .
O4 C17 C18 C32 -148.5(3) . .
O5 C17 C18 C19 -149.4(3) . .
O5 C17 C18 C32 30.4(4) . .
N1 C7 C8 C9 166.5(3) . .
N1 C7 C8 C14 -13.1(4) . .
N2 C23 C24 C25 118.9(3) . .
N2 C23 C24 C30 -57.8(4) . .
C1 C2 C3 C4 -172.8(3) . .
C1 C2 C16 C15 170.3(3) . .
C2 C3 C4 C5 1.7(5) . .
C3 C2 C16 C15 -3.7(5) . .
C3 C4 C5 C6 170.7(3) . .
C3 C4 C5 C15 -2.2(5) . .
C4 C5 C6 N1 -112.8(3) . .
C4 C5 C6 C7 65.2(4) . 2_757
C4 C5 C15 C16 -0.2(5) . .
C5 C15 C16 C2 3.2(5) . .
C6 N1 C7 C6 0.3(5) . 2_757
C6 N1 C7 C8 -179.4(3) . .
C6 C5 C15 C16 -173.1(3) . .
C6 C7 C8 C9 -13.2(5) 2_757 .
C6 C7 C8 C14 167.2(3) 2_757 .
C7 N1 C6 C5 177.8(3) . .
C7 N1 C6 C7 -0.3(5) . 2_757
C7 C8 C9 C10 179.6(3) . .
C7 C8 C14 C13 178.1(4) . .
C8 C9 C10 C11 2.8(6) . .
C9 C8 C14 C13 -1.5(6) . .
C9 C10 C11 C12 176.7(3) . .
C9 C10 C11 C13 -2.4(6) . .
C10 C11 C12 O8 -163.5(3) . .
C10 C11 C12 O9 15.8(5) . .
C10 C11 C13 C14 0.1(7) . .
C11 C13 C14 C8 1.9(7) . .
C12 C11 C13 C14 -179.0(4) . .
C13 C11 C12 O8 15.5(5) . .
C13 C11 C12 O9 -165.1(4) . .
C14 C8 C9 C10 -0.8(5) . .
C15 C5 C6 N1 60.0(4) . .
C15 C5 C6 C7 -122.0(3) . 2_757
C16 C2 C3 C4 1.3(5) . .
C17 C18 C19 C20 179.4(3) . .
C17 C18 C32 C31 177.9(3) . .
C18 C19 C20 C21 2.3(5) . .
C19 C18 C32 C31 -2.3(4) . .
C19 C20 C21 C22 172.5(3) . .
C19 C20 C21 C31 -1.6(4) . .
C20 C21 C22 N2 -140.3(3) . .
C20 C21 C22 C23 36.3(4) . 2_655
C20 C21 C31 C32 -1.1(5) . .
C21 C31 C32 C18 3.0(5) . .
C22 N2 C23 C22 1.6(5) . 2_655
C22 N2 C23 C24 -176.8(3) . .
C22 C21 C31 C32 -175.4(3) . .
C22 C23 C24 C25 -59.5(4) 2_655 .
C22 C23 C24 C30 123.8(3) 2_655 .
C23 N2 C22 C21 175.2(3) . .
C23 N2 C22 C23 -1.6(5) . 2_655
C23 C24 C25 C26 -178.2(3) . .
C23 C24 C30 C29 179.5(3) . .
C24 C25 C26 C27 -0.3(5) . .
C25 C24 C30 C29 2.7(5) . .
C25 C26 C27 C28 -177.4(3) . .
C25 C26 C27 C29 0.8(5) . .
C26 C27 C28 O6 12.9(4) . .
C26 C27 C28 O7 -168.0(3) . .
C26 C27 C29 C30 0.5(5) . .
C27 C29 C30 C24 -2.2(5) . .
C28 C27 C29 C30 178.6(3) . .
C29 C27 C28 O6 -165.3(3) . .
C29 C27 C28 O7 13.8(4) . .
C30 C24 C25 C26 -1.4(5) . .
C31 C21 C22 N2 33.8(4) . .
C31 C21 C22 C23 -149.6(3) . 2_655
C32 C18 C19 C20 -0.3(4) . .
